data_7042045
loop_
_publ_author_name
'Ali\<c, Bla\<z'
'\<Stefan\<ci\<c, Ale\<s'
'Tav\<car, Ga\<sper'

_publ_section_title
;
 Small molecule activation: SbF3 auto-ionization supported by transfer and
 mesoionic NHC rearrangement.
;
_journal_issue 10
_journal_name_full 'Dalton transactions (Cambridge, England : 2003)'
_journal_page_first 3338
_journal_page_last 3346
_journal_paper_doi 10.1039/c6dt04909e
_journal_volume 46
_journal_year 2017
_chemical_formula_moiety 'C6 H16 F3 N2 Sb'
_chemical_formula_sum 'C6 H16 F3 N2 Sb'
_chemical_formula_weight 294.96
_chemical_properties_physical ', Air-sensitive,Moisture-sensitive'
_space_group_crystal_system monoclinic
_space_group_IT_number 14
_space_group_name_Hall '-P 2yn'
_space_group_name_H-M_alt 'P 1 21/n 1'
_symmetry_space_group_name_Hall '-P 2yn'
_symmetry_space_group_name_H-M 'P 1 21/n 1'
_atom_sites_solution_hydrogens geom
_atom_sites_solution_primary dual
_audit_creation_date 2016-10-27
_audit_creation_method
;
Olex2 1.2
(compiled 2016.09.09 svn.r3337 for OlexSys, GUI svn.r5227)
;
_audit_update_record
;
2016-12-21 deposited with the CCDC.
2017-02-10 downloaded from the CCDC.
;
_cell_angle_alpha 90
_cell_angle_beta 106.0310(10)
_cell_angle_gamma 90
_cell_formula_units_Z 4
_cell_length_a 5.99660(10)
_cell_length_b 27.9637(3)
_cell_length_c 6.41870(10)
_cell_measurement_reflns_used 28438
_cell_measurement_temperature 149.98(11)
_cell_measurement_theta_max 72.9890
_cell_measurement_theta_min 4.7310
_cell_volume 1034.48(3)
_computing_cell_refinement 'CrysAlisPro 1.171.38.43 (Rigaku OD, 2015)'
_computing_data_collection 'CrysAlisPro 1.171.38.43 (Rigaku OD, 2015)'
_computing_data_reduction 'CrysAlisPro 1.171.38.43 (Rigaku OD, 2015)'
_computing_molecular_graphics 'Olex2 (Dolomanov et al., 2009)'
_computing_publication_material 'Olex2 (Dolomanov et al., 2009)'
_computing_structure_refinement 'ShelXL (Sheldrick, 2015)'
_computing_structure_solution 'ShelXT (Sheldrick, 2015)'
_diffrn_ambient_environment N~2~
_diffrn_ambient_temperature 149.98(11)
_diffrn_detector 'CCD plate'
_diffrn_detector_area_resol_mean 5.3213
_diffrn_detector_type Atlas
_diffrn_measured_fraction_theta_full 0.999
_diffrn_measured_fraction_theta_max 0.997
_diffrn_measurement_details
;
List of Runs (angles in degrees, time in seconds):

  # Type    Start    End  Width  t~exp~   \w     \q     \k     \f   Frames
#--------------------------------------------------------------------------
  1  \w   -114.00 -10.00   1.00    1.50    --  -39.93 -57.00-180.00  104
  2  \w    -70.00  34.00   1.00    1.50    --  -39.93  57.00 -30.00  104
  3  \w   -114.00 -10.00   1.00    1.50    --  -39.93 -57.00 -30.00  104
  4  \w    -74.00  39.00   1.00    1.50    --  -39.93  77.00 120.00  113
  5  \w    -34.00  70.00   1.00    1.50    --   39.93 -57.00 -60.00  104
  6  \w    -39.00  74.00   1.00    1.50    --   39.93 -77.00-180.00  113
  7  \w     14.00  49.00   1.00    1.50    --   48.00  78.00 -38.85   35
  8  \w     14.00  46.00   1.00    1.50    --   48.00  80.00  54.99   32
  9  \w     14.00  46.00   1.00    1.50    --   48.00  80.00   8.08   32
 10  \w     14.00  46.00   1.00    1.50    --   48.00  80.00 150.03   32
 11  \w     18.00  46.00   1.00    1.50    --   52.00  80.00-109.21   28
 12  \w     18.00  46.00   1.00    1.50    --   52.00  80.00-159.01   28
 13  \w     22.00  49.00   1.00    1.50    --   56.00  78.00 -29.89   27
 14  \w     22.00  49.00   1.00    1.50    --   56.00  78.00  87.25   27
 15  \w     26.00 139.00   1.00    1.50    --   60.00  77.00-118.21  113
 16  \w     26.00 139.00   1.00    1.50    --   60.00  77.00  23.34  113
 17  \w     31.00 142.00   1.00    1.50    --   64.00  75.00 -34.65  111
 18  \w     34.00 147.00   1.00    1.50    --   68.00  77.00 151.06  113
 19  \w     39.00 150.00   1.00    1.50    --   72.00  76.00 119.89  111
 20  \w     38.00 151.00   1.00    1.50    --   72.00  77.00-178.16  113
 21  \w     39.00 150.00   1.00    1.50    --   72.00  76.00-105.25  111
 22  \w     39.00 149.00   1.00    1.50    --   72.00  73.00  66.91  110
 23  \w     45.00 151.00   1.00    6.50    --   76.00  64.00 -24.25  106
 24  \w     73.00 178.00   1.00    6.50    --  106.51  77.00 -30.00  105
 25  \w     27.00 141.00   1.00    6.50    --  106.51 -79.00-108.28  114
 26  \w     73.00 178.00   1.00    6.50    --  106.51  77.00 120.00  105
 27  \w     28.00 140.00   1.00    6.50    --  106.51 -77.00-180.00  112
 28  \w     73.00 178.00   1.00    6.50    --  106.51  77.00-150.00  105
 29  \w     73.00 178.00   1.00    6.50    --  106.51  77.00 150.00  105
 30  \w     73.00 178.00   1.00    6.50    --  106.51  77.00-120.00  105
 31  \w     73.00 178.00   1.00    6.50    --  106.51  77.00 -60.00  105
 32  \w     76.00 178.00   1.00    6.50    --  106.51  61.00  30.00  102
 33  \w     73.00 178.00   1.00    6.50    --  106.51  77.00 -90.00  105
 34  \w     76.00 178.00   1.00    6.50    --  106.51  61.00  90.00  102
 35  \w     73.00 178.00   1.00    6.50    --  106.51  77.00 -90.00  105
 36  \w     79.00 178.00   1.00    6.50    --  106.51  45.00  30.00   99
 37  \w     73.00 178.00   1.00    6.50    --  106.51  77.00  90.00  105
 38  \w     73.00 178.00   1.00    6.50    --  106.51  77.00-180.00  105
 39  \w     27.00 140.00   1.00    6.50    --  106.51 -78.00 -10.79  113
 40  \w     76.00 178.00   1.00    6.50    --  106.51  61.00  60.00  102
 41  \w     27.00 141.00   1.00    6.50    --  106.51 -79.00  76.71  114
 42  \w    -39.00  74.00   1.00    1.50    --   39.93 -77.00-120.00  113
 43  \w      6.00 119.00   1.00    1.50    --   39.93  77.00-120.00  113
 44  \w    -39.00  74.00   1.00    1.50    --   39.93 -77.00 -90.00  113
 45  \w      6.00 119.00   1.00    1.50    --   39.93  77.00 -30.00  113
 46  \w      6.00 119.00   1.00    1.50    --   39.93  77.00-150.00  113
 47  \w      6.00 119.00   1.00    1.50    --   39.93  77.00   0.00  113
 48  \w      6.00 119.00   1.00    1.50    --   39.93  77.00  90.00  113
 49  \w      6.00 119.00   1.00    1.50    --   39.93  77.00 -90.00  113
 50  \w      6.00 119.00   1.00    1.50    --   39.93  77.00 -60.00  113
 51  \w      6.00 119.00   1.00    1.50    --   39.93  77.00 120.00  113
 52  \w     10.00 114.00   1.00    1.50    --   39.93  57.00   0.00  104
 53  \w      6.00 119.00   1.00    1.50    --   39.93  77.00  60.00  113
 54  \w      6.00 119.00   1.00    1.50    --   39.93  77.00  30.00  113
 55  \w      6.00 119.00   1.00    1.50    --   39.93  77.00-180.00  113
 56  \w     10.00 114.00   1.00    1.50    --   39.93  57.00-180.00  104
 57  \w      6.00 119.00   1.00    1.50    --   39.93  77.00 150.00  113
 58  \w    -39.00  74.00   1.00    1.50    --   39.93 -77.00-180.00  113
 59  \w    -39.00  74.00   1.00    1.50    --   39.93 -77.00-150.00  113
 60  \w     26.00 139.00   1.00    1.50    --   60.00  77.00 -11.39  113
 61  \w     30.00 143.00   1.00    1.50    --   64.00  77.00-110.90  113
 62  \w     35.00 146.00   1.00    1.50    --   68.00  76.00-109.76  111
 63  \w     79.00 178.00   1.00    6.50    --  106.51  45.00 -60.00   99
 64  \w     73.00 178.00   1.00    6.50    --  106.51  77.00   0.00  105
 65  \w     76.00 178.00   1.00    6.50    --  106.51  61.00   0.00  102
 66  \w     76.00 178.00   1.00    6.50    --  106.51  61.00 -60.00  102
 67  \w     76.00 178.00   1.00    6.50    --  106.51  61.00 -90.00  102
 68  \w     76.00 178.00   1.00    6.50    --  106.51  61.00-150.00  102
 69  \w     79.00 178.00   1.00    6.50    --  106.51  45.00  60.00   99
 70  \w     76.00 178.00   1.00    6.50    --  106.51  61.00 -30.00  102
 71  \w     76.00 178.00   1.00    6.50    --  106.51  61.00-180.00  102
 72  \w     76.00 178.00   1.00    6.50    --  106.51  61.00-120.00  102
 73  \w     28.00 140.00   1.00    6.50    --  106.51 -77.00   0.00  112
 74  \w     76.00 178.00   1.00    6.50    --  106.51  61.00 150.00  102
;
_diffrn_measurement_device 'four-circle diffractometer'
_diffrn_measurement_device_type 'New Gemini, Dual, Cu at zero, Atlas'
_diffrn_measurement_method '\w scans'
_diffrn_orient_matrix_type 'CrysAlisPro convention (1999,Acta A55,543-557)'
_diffrn_orient_matrix_UB_11 0.1415268000
_diffrn_orient_matrix_UB_12 -0.0260306000
_diffrn_orient_matrix_UB_13 0.2055657000
_diffrn_orient_matrix_UB_21 -0.0514119000
_diffrn_orient_matrix_UB_22 0.0408769000
_diffrn_orient_matrix_UB_23 0.1408803000
_diffrn_orient_matrix_UB_31 -0.2208985000
_diffrn_orient_matrix_UB_32 -0.0262042000
_diffrn_orient_matrix_UB_33 0.0154569000
_diffrn_radiation_monochromator graphite
_diffrn_radiation_probe x-ray
_diffrn_radiation_type CuK\a
_diffrn_radiation_wavelength 1.54184
_diffrn_reflns_av_R_equivalents 0.0756
_diffrn_reflns_av_unetI/netI 0.0166
_diffrn_reflns_Laue_measured_fraction_full 0.999
_diffrn_reflns_Laue_measured_fraction_max 0.997
_diffrn_reflns_limit_h_max 7
_diffrn_reflns_limit_h_min -7
_diffrn_reflns_limit_k_max 34
_diffrn_reflns_limit_k_min -34
_diffrn_reflns_limit_l_max 7
_diffrn_reflns_limit_l_min -7
_diffrn_reflns_number 43143
_diffrn_reflns_point_group_measured_fraction_full 0.999
_diffrn_reflns_point_group_measured_fraction_max 0.997
_diffrn_reflns_theta_full 67.684
_diffrn_reflns_theta_max 73.228
_diffrn_reflns_theta_min 6.331
_diffrn_source 'fine-focus sealed X-ray tube'
_diffrn_source_type 'Enhance (Cu) X-ray Source'
_exptl_absorpt_coefficient_mu 21.224
_exptl_absorpt_correction_T_max 0.128
_exptl_absorpt_correction_T_min 0.016
_exptl_absorpt_correction_type analytical
_exptl_absorpt_process_details
;
CrysAlisPro 1.171.38.43 (Rigaku Oxford Diffraction, 2015)
Analytical numeric absorption correction using a multifaceted crystal
            model based on expressions derived by R.C. Clark & J.S. Reid.
(Clark, R. C. & Reid, J. S. (1995). Acta Cryst. A51, 887-897)
Empirical absorption correction using spherical harmonics,
 implemented in SCALE3 ABSPACK scaling algorithm.
;
_exptl_crystal_colour 'clear light colourless'
_exptl_crystal_colour_lustre clear
_exptl_crystal_colour_modifier light
_exptl_crystal_colour_primary colourless
_exptl_crystal_density_diffrn 1.894
_exptl_crystal_description block
_exptl_crystal_F_000 576
_exptl_crystal_size_max 0.376
_exptl_crystal_size_mid 0.278
_exptl_crystal_size_min 0.244
_refine_diff_density_max 1.152
_refine_diff_density_min -0.757
_refine_diff_density_rms 0.109
_refine_ls_extinction_coef 0.00182(11)
_refine_ls_extinction_expression Fc^*^=kFc[1+0.001xFc^2^\l^3^/sin(2\q)]^-1/4^
_refine_ls_extinction_method 'SHELXL-2014/7 (Sheldrick 2014'
_refine_ls_goodness_of_fit_ref 1.163
_refine_ls_hydrogen_treatment constr
_refine_ls_matrix_type full
_refine_ls_number_parameters 114
_refine_ls_number_reflns 2071
_refine_ls_number_restraints 0
_refine_ls_restrained_S_all 1.163
_refine_ls_R_factor_all 0.0245
_refine_ls_R_factor_gt 0.0241
_refine_ls_shift/su_max 0.000
_refine_ls_shift/su_mean 0.000
_refine_ls_structure_factor_coef Fsqd
_refine_ls_weighting_details 'w=1/[\s^2^(Fo^2^)+(0.0300P)^2^+1.9690P] where P=(Fo^2^+2Fc^2^)/3'
_refine_ls_weighting_scheme calc
_refine_ls_wR_factor_gt 0.0632
_refine_ls_wR_factor_ref 0.0634
_reflns_Friedel_coverage 0.000
_reflns_number_gt 2049
_reflns_number_total 2071
_reflns_threshold_expression 'I > 2\s(I)'
_cod_data_source_file c6dt04909e2.cif
_cod_data_source_block exp_1121_sbf3_tmeda
_cod_depositor_comments 'Adding full bibliography for 7042042--7042045.cif.'
_cod_database_code 7042045
_chemical_oxdiff_formula 'C6 H16 N2 Sb F3'
_shelx_space_group_comment
;
The symmetry employed for this shelxl refinement is uniquely defined
by the following loop, which should always be used as a source of
symmetry information in preference to the above space-group names.
They are only intended as comments.
;
_reflns_odcompleteness_completeness 99.89
_reflns_odcompleteness_iscentric 1
_reflns_odcompleteness_theta 66.97
_olex2_refinement_description
;
1. Fixed Uiso
 At 1.2 times of:
  All C(H,H) groups
 At 1.5 times of:
  All C(H,H,H) groups
2.a Secondary CH2 refined with riding coordinates:
 C3(H3A,H3B), C4(H4A,H4B)
2.b Idealised Me refined as rotating group:
 C1(H1A,H1B,H1C), C2(H2A,H2B,H2C), C5(H5A,H5B,H5C), C6(H6A,H6B,H6C)
;
_shelx_shelxl_version_number 2014/7
_ins_header
;
TITL exp_1121_SbF3_TMEDA in P2(1)/n 
REM P2(1)/n (#14 in standard setting)
CELL 1.54184   5.996585  27.963659   6.418737  90.0000 106.0314  90.0000
ZERR    4.00   0.000084   0.000277   0.000072   0.0000   0.0013   0.0000
LATT  1
SYMM -x+1/2, y+1/2,-z+1/2 
SFAC C H N F Sb
UNIT 24.00 64.00 8.00 12.00 4.00
TREF
HKLF 4
END
;
_olex2_date_sample_data_collection 2016-08-25
_olex2_submission_special_instructions 'No special instructions were received'
_oxdiff_exptl_absorpt_empirical_details
;
Empirical correction (ABSPACK) includes:
- Absorption correction using spherical harmonics
- Frame scaling
;
_oxdiff_exptl_absorpt_empirical_full_max 6.174
_oxdiff_exptl_absorpt_empirical_full_min 0.467

loop_
_space_group_symop_operation_xyz
'x, y, z'
'-x+1/2, y+1/2, -z+1/2'
'-x, -y, -z'
'x-1/2, -y-1/2, z-1/2'

loop_
_atom_site_label
_atom_site_type_symbol
_atom_site_fract_x
_atom_site_fract_y
_atom_site_fract_z
_atom_site_U_iso_or_equiv
_atom_site_adp_type
_atom_site_occupancy
_atom_site_site_symmetry_order
_atom_site_calc_flag
_atom_site_refinement_flags_posn
Sb1 Sb 0.46160(3) 0.38824(2) 0.58128(3) 0.01875(11) Uani 1 1 d .
F1 F 0.7006(4) 0.43797(9) 0.6794(4) 0.0459(6) Uani 1 1 d .
N1 N 0.2526(4) 0.42099(9) 0.2205(4) 0.0187(5) Uani 1 1 d .
C1 C 0.3946(6) 0.45243(13) 0.1239(6) 0.0288(7) Uani 1 1 d .
H1A H 0.4537 0.4785 0.2208 0.043 Uiso 1 1 calc GR
H1B H 0.3009 0.4647 -0.0116 0.043 Uiso 1 1 calc GR
H1C H 0.5218 0.4345 0.0998 0.043 Uiso 1 1 calc GR
F2 F 0.6548(3) 0.37124(7) 0.3986(3) 0.0259(4) Uani 1 1 d .
N2 N 0.2457(4) 0.32040(9) 0.3756(4) 0.0185(5) Uani 1 1 d .
C2 C 0.0543(6) 0.44847(12) 0.2522(6) 0.0284(7) Uani 1 1 d .
H2A H -0.0260 0.4296 0.3336 0.043 Uiso 1 1 calc GR
H2B H -0.0499 0.4563 0.1136 0.043 Uiso 1 1 calc GR
H2C H 0.1098 0.4774 0.3299 0.043 Uiso 1 1 calc GR
F3 F 0.6422(4) 0.33861(9) 0.7746(4) 0.0409(6) Uani 1 1 d .
C3 C 0.1728(6) 0.37933(12) 0.0751(5) 0.0211(6) Uani 1 1 d .
H3A H 0.3028 0.3665 0.0305 0.025 Uiso 1 1 calc R
H3B H 0.0564 0.3899 -0.0539 0.025 Uiso 1 1 calc R
C4 C 0.0716(5) 0.34030(11) 0.1847(5) 0.0201(6) Uani 1 1 d .
H4A H -0.0576 0.3532 0.2303 0.024 Uiso 1 1 calc R
H4B H 0.0127 0.3148 0.0816 0.024 Uiso 1 1 calc R
C5 C 0.1272(6) 0.29711(14) 0.5222(6) 0.0317(8) Uani 1 1 d .
H5A H 0.2408 0.2848 0.6468 0.048 Uiso 1 1 calc GR
H5B H 0.0326 0.2714 0.4473 0.048 Uiso 1 1 calc GR
H5C H 0.0313 0.3201 0.5678 0.048 Uiso 1 1 calc GR
C6 C 0.3969(6) 0.28548(12) 0.3104(6) 0.0294(7) Uani 1 1 d .
H6A H 0.4519 0.2987 0.1955 0.044 Uiso 1 1 calc GR
H6B H 0.3111 0.2567 0.2608 0.044 Uiso 1 1 calc GR
H6C H 0.5267 0.2782 0.4322 0.044 Uiso 1 1 calc GR

loop_
_atom_site_aniso_label
_atom_site_aniso_U_11
_atom_site_aniso_U_22
_atom_site_aniso_U_33
_atom_site_aniso_U_23
_atom_site_aniso_U_13
_atom_site_aniso_U_12
Sb1 0.01278(14) 0.02950(15) 0.01236(14) -0.00263(7) 0.00080(8) -0.00121(7)
F1 0.0358(13) 0.0419(13) 0.0532(15) -0.0141(11) 0.0011(11) -0.0155(10)
N1 0.0104(12) 0.0242(12) 0.0220(13) 0.0029(10) 0.0056(10) -0.0003(10)
C1 0.0223(17) 0.0336(18) 0.0342(18) 0.0093(14) 0.0138(14) -0.0019(14)
F2 0.0095(8) 0.0373(10) 0.0332(11) -0.0006(8) 0.0096(8) 0.0018(7)
N2 0.0108(12) 0.0247(12) 0.0185(12) 0.0027(10) 0.0018(10) -0.0003(10)
C2 0.0169(16) 0.0290(16) 0.042(2) 0.0054(14) 0.0125(15) 0.0051(13)
F3 0.0341(12) 0.0479(13) 0.0289(11) 0.0120(10) -0.0112(9) 0.0010(10)
C3 0.0170(16) 0.0330(16) 0.0125(14) 0.0015(12) 0.0029(12) 0.0001(12)
C4 0.0114(14) 0.0278(15) 0.0178(14) 0.0005(12) -0.0015(11) -0.0015(11)
C5 0.0243(18) 0.0410(19) 0.0289(18) 0.0116(15) 0.0056(14) -0.0077(15)
C6 0.0211(17) 0.0272(16) 0.0363(19) -0.0038(14) 0.0018(15) 0.0044(13)

loop_
_atom_type_symbol
_atom_type_description
_atom_type_scat_dispersion_real
_atom_type_scat_dispersion_imag
_atom_type_scat_source
C C 0.0181 0.0091 'International Tables Vol C Tables 4.2.6.8 and 6.1.1.4'
H H 0.0000 0.0000 'International Tables Vol C Tables 4.2.6.8 and 6.1.1.4'
F F 0.0727 0.0534 'International Tables Vol C Tables 4.2.6.8 and 6.1.1.4'
N N 0.0311 0.0180 'International Tables Vol C Tables 4.2.6.8 and 6.1.1.4'
Sb Sb -0.0562 5.8946 'International Tables Vol C Tables 4.2.6.8 and 6.1.1.4'

loop_
_exptl_crystal_face_index_h
_exptl_crystal_face_index_k
_exptl_crystal_face_index_l
_exptl_crystal_face_perp_dist
-1 3 -3 0.1511
1 -17 -1 0.1179
-1 -11 -3 0.1448
-2 13 -2 0.1404
4 2 -2 0.1820
2 16 0 0.1553
-2 -16 0 0.1553
-4 -2 2 0.1820
1 15 -2 0.1458
-3 10 2 0.1610
-4 2 0 0.1693
-1 17 1 0.1264
3 10 -3 0.1642
-3 -10 3 0.1642
1 -3 3 0.1268
0 -17 1 0.1318
-1 13 3 0.1519
2 -12 -3 0.1645
3 -10 -2 0.1610

loop_
_geom_angle_atom_site_label_1
_geom_angle_atom_site_label_2
_geom_angle_atom_site_label_3
_geom_angle
F1 Sb1 N1 99.96(10)
F1 Sb1 N2 160.42(10)
F1 Sb1 F3 94.06(11)
F2 Sb1 F1 82.06(10)
F2 Sb1 N1 75.89(8)
F2 Sb1 N2 78.39(9)
F2 Sb1 F3 83.74(10)
N2 Sb1 N1 74.28(9)
F3 Sb1 N1 153.28(10)
F3 Sb1 N2 84.92(9)
C1 N1 Sb1 114.2(2)
C1 N1 C2 109.2(3)
C1 N1 C3 109.1(3)
C2 N1 Sb1 106.4(2)
C2 N1 C3 111.2(3)
C3 N1 Sb1 106.76(18)
N1 C1 H1A 109.5
N1 C1 H1B 109.5
N1 C1 H1C 109.5
H1A C1 H1B 109.5
H1A C1 H1C 109.5
H1B C1 H1C 109.5
C4 N2 Sb1 107.44(18)
C5 N2 Sb1 105.8(2)
C5 N2 C4 109.8(2)
C6 N2 Sb1 112.93(19)
C6 N2 C4 111.3(3)
C6 N2 C5 109.4(3)
N1 C2 H2A 109.5
N1 C2 H2B 109.5
N1 C2 H2C 109.5
H2A C2 H2B 109.5
H2A C2 H2C 109.5
H2B C2 H2C 109.5
N1 C3 H3A 109.2
N1 C3 H3B 109.2
N1 C3 C4 112.0(2)
H3A C3 H3B 107.9
C4 C3 H3A 109.2
C4 C3 H3B 109.2
N2 C4 C3 112.0(3)
N2 C4 H4A 109.2
N2 C4 H4B 109.2
C3 C4 H4A 109.2
C3 C4 H4B 109.2
H4A C4 H4B 107.9
N2 C5 H5A 109.5
N2 C5 H5B 109.5
N2 C5 H5C 109.5
H5A C5 H5B 109.5
H5A C5 H5C 109.5
H5B C5 H5C 109.5
N2 C6 H6A 109.5
N2 C6 H6B 109.5
N2 C6 H6C 109.5
H6A C6 H6B 109.5
H6A C6 H6C 109.5
H6B C6 H6C 109.5

loop_
_geom_bond_atom_site_label_1
_geom_bond_atom_site_label_2
_geom_bond_distance
Sb1 F1 1.971(2)
Sb1 N1 2.484(3)
Sb1 F2 1.9220(19)
Sb1 N2 2.465(3)
Sb1 F3 1.974(2)
N1 C1 1.474(4)
N1 C2 1.477(4)
N1 C3 1.487(4)
C1 H1A 0.9600
C1 H1B 0.9600
C1 H1C 0.9600
N2 C4 1.481(4)
N2 C5 1.478(4)
N2 C6 1.470(4)
C2 H2A 0.9600
C2 H2B 0.9600
C2 H2C 0.9600
C3 H3A 0.9700
C3 H3B 0.9700
C3 C4 1.513(4)
C4 H4A 0.9700
C4 H4B 0.9700
C5 H5A 0.9600
C5 H5B 0.9600
C5 H5C 0.9600
C6 H6A 0.9600
C6 H6B 0.9600
C6 H6C 0.9600

loop_
_geom_torsion_atom_site_label_1
_geom_torsion_atom_site_label_2
_geom_torsion_atom_site_label_3
_geom_torsion_atom_site_label_4
_geom_torsion
Sb1 N1 C3 C4 43.6(3)
Sb1 N2 C4 C3 44.0(3)
N1 C3 C4 N2 -62.6(3)
C1 N1 C3 C4 167.5(3)
C2 N1 C3 C4 -72.1(3)
C5 N2 C4 C3 158.6(3)
C6 N2 C4 C3 -80.2(3)

loop_
_exptl_oxdiff_crystal_face_indexfrac_h
_exptl_oxdiff_crystal_face_indexfrac_k
_exptl_oxdiff_crystal_face_indexfrac_l
_exptl_oxdiff_crystal_face_x
_exptl_oxdiff_crystal_face_y
_exptl_oxdiff_crystal_face_z
-1.0011 3.0009 -3.0027 -0.8371 -0.2489 0.0961
0.9987 -17.0201 -0.9948 0.3799 -0.8872 0.2100
-1.0017 -11.0089 -2.9990 -0.4717 -0.8210 0.4634
-2.0001 13.0162 -2.0061 -1.0343 0.3523 0.0697
3.9983 1.9733 -1.9970 0.1040 -0.4062 -0.9658
2.0002 15.9996 -0.0022 -0.1338 0.5509 -0.8611
-2.0002 -15.9996 0.0022 0.1338 -0.5509 0.8611
-3.9983 -1.9733 1.9970 -0.1040 0.4062 0.9658
0.9994 15.0000 -2.0036 -0.6609 0.2795 -0.6448
-2.9980 10.0293 1.9949 -0.2753 0.8451 0.4303
-3.9991 2.0248 -0.0046 -0.6196 0.2877 0.8303
-0.9987 17.0201 0.9948 -0.3799 0.8872 -0.2100
2.9983 9.9825 -3.0005 -0.4523 -0.1688 -0.9703
-2.9983 -9.9825 3.0005 0.4523 0.1688 0.9703
1.0011 -3.0009 3.0027 0.8371 0.2489 -0.0961
0.0005 -16.9982 1.0011 0.6483 -0.5538 0.4608
-0.9993 13.0012 2.9996 0.1368 1.0054 -0.0736
1.9993 -11.9999 -2.9999 -0.0214 -1.0159 -0.1736
2.9980 -10.0293 -1.9949 0.2753 -0.8451 -0.4303
